data_7718799
loop_
_publ_author_name
'Korobeynikov, Nikita A.'
'Usoltsev, Andrey N.'
'Sokolov, Maxim N.'
'Novikov, Alexander S.'
'Adonin, Sergey A.'

_publ_section_title
;
 Antimony <i>vs.</i> bismuth: structural differences in
 Cat{[MCl<sub>5</sub>](I<sub>2</sub>)} halogen bond-linked supramolecular
 complexes.
;
_journal_issue 26
_journal_name_full 'Dalton transactions (Cambridge, England : 2003)'
_journal_page_first 10294
_journal_page_last 10303
_journal_paper_doi 10.1039/d5dt00697j
_journal_volume 54
_journal_year 2025
_chemical_formula_moiety 'I2, Cl5 Sb, C13 H16 N2'
_chemical_formula_sum 'C13 H16 Cl5 I2 N2 Sb'
_chemical_formula_weight 753.08
_space_group_crystal_system orthorhombic
_space_group_IT_number 62
_space_group_name_Hall '-P 2ac 2n'
_space_group_name_H-M_alt 'P n m a'
_atom_sites_solution_hydrogens geom
_atom_sites_solution_primary dual
_audit_creation_date 2025-05-15
_audit_creation_method
;
Olex2 1.5
(compiled 2025.04.05 svn.rf049d14d for OlexSys, GUI svn.r7224)
;
_audit_update_record
;
2025-05-15 deposited with the CCDC.	2025-05-26 downloaded from the CCDC.
;
_cell_angle_alpha 90
_cell_angle_beta 90
_cell_angle_gamma 90
_cell_formula_units_Z 4
_cell_length_a 15.3811(12)
_cell_length_b 14.2816(11)
_cell_length_c 9.9869(7)
_cell_measurement_reflns_used 2792
_cell_measurement_temperature 274.00
_cell_measurement_theta_max 77.09
_cell_measurement_theta_min 5.28
_cell_volume 2193.8(3)
_computing_data_collection 'Bruker APEX3'
_computing_data_reduction 'Bruker SAINT'
_computing_molecular_graphics 'Olex2 1.5 (Dolomanov et al., 2009)'
_computing_publication_material 'Olex2 1.5 (Dolomanov et al., 2009)'
_computing_structure_refinement 'SHELXL 2017/1 (Sheldrick, 2015)'
_computing_structure_solution 'SHELXT 2014/5 (Sheldrick, 2014)'
_diffrn_ambient_temperature 274.00
_diffrn_detector PIXEL
_diffrn_detector_area_resol_mean 7.41
_diffrn_detector_type 'Bruker PHOTON III area detector'
_diffrn_measured_fraction_theta_full 0.999
_diffrn_measured_fraction_theta_max 0.984
_diffrn_measurement_device 'three-circle diffractometer'
_diffrn_measurement_device_type 'Bruker D8 Venture diffractometer'
_diffrn_measurement_method '\w and \f scans'
_diffrn_radiation_monochromator 'Incoatec HELIOS multilayer mirrors'
_diffrn_radiation_type CuK\a
_diffrn_radiation_wavelength 1.54178
_diffrn_reflns_av_R_equivalents 0.0481
_diffrn_reflns_av_unetI/netI 0.0325
_diffrn_reflns_Laue_measured_fraction_full 0.999
_diffrn_reflns_Laue_measured_fraction_max 0.984
_diffrn_reflns_limit_h_max 19
_diffrn_reflns_limit_h_min -18
_diffrn_reflns_limit_k_max 18
_diffrn_reflns_limit_k_min -16
_diffrn_reflns_limit_l_max 12
_diffrn_reflns_limit_l_min -12
_diffrn_reflns_number 12734
_diffrn_reflns_point_group_measured_fraction_full 0.999
_diffrn_reflns_point_group_measured_fraction_max 0.984
_diffrn_reflns_theta_full 67.679
_diffrn_reflns_theta_max 77.933
_diffrn_reflns_theta_min 5.281
_diffrn_source_current 1.1
_diffrn_source_power 0.05500000000000001
_diffrn_source_voltage 50.0
_exptl_absorpt_coefficient_mu 37.675
_exptl_absorpt_correction_T_max 0.2166
_exptl_absorpt_correction_T_min 0.0886
_exptl_absorpt_correction_type multi-scan
_exptl_absorpt_process_details
;
SADABS-2016/2 (Bruker,2016/2) was used for absorption correction.
wR2(int) was 0.1222 before and 0.0605 after correction.
The Ratio of minimum to maximum transmission is 0.4090.
The \l/2 correction factor is Not present.
;
_exptl_crystal_colour brown
_exptl_crystal_colour_primary brown
_exptl_crystal_density_diffrn 2.280
_exptl_crystal_description plank
_exptl_crystal_F_000 1400
_exptl_crystal_size_max 0.09
_exptl_crystal_size_mid 0.06
_exptl_crystal_size_min 0.06
_refine_diff_density_max 0.470
_refine_diff_density_min -0.600
_refine_diff_density_rms 0.089
_refine_ls_extinction_coef 0.00034(3)
_refine_ls_extinction_expression Fc^*^=kFc[1+0.001xFc^2^\l^3^/sin(2\q)]^-1/4^
_refine_ls_extinction_method 'SHELXL-2017/1 (Sheldrick 2017)'
_refine_ls_goodness_of_fit_ref 1.034
_refine_ls_hydrogen_treatment constr
_refine_ls_matrix_type full
_refine_ls_number_parameters 113
_refine_ls_number_reflns 2398
_refine_ls_number_restraints 0
_refine_ls_restrained_S_all 1.034
_refine_ls_R_factor_all 0.0348
_refine_ls_R_factor_gt 0.0288
_refine_ls_shift/su_max 0.001
_refine_ls_shift/su_mean 0.000
_refine_ls_structure_factor_coef Fsqd
_refine_ls_weighting_details 'w=1/[\s^2^(Fo^2^)+(0.0328P)^2^+0.7315P] where P=(Fo^2^+2Fc^2^)/3'
_refine_ls_weighting_scheme calc
_refine_ls_wR_factor_gt 0.0702
_refine_ls_wR_factor_ref 0.0733
_reflns_Friedel_coverage 0.000
_reflns_number_gt 2047
_reflns_number_total 2398
_reflns_threshold_expression 'I > 2\s(I)'
_cod_data_source_file d5dt00697j2.cif
_cod_data_source_block 3_300k
_cod_depositor_comments 'Adding full bibliography for 7718795--7718800.cif.'
_cod_database_code 7718799
_shelx_shelxl_version_number 2017/1
_shelx_space_group_comment
;
The symmetry employed for this shelxl refinement is uniquely defined
by the following loop, which should always be used as a source of
symmetry information in preference to the above space-group names.
They are only intended as comments.
;
_shelx_estimated_absorpt_t_max 0.211
_shelx_estimated_absorpt_t_min 0.133
_olex2_refinement_description
;
1. Fixed Uiso
 At 1.2 times of:
  All C(H) groups, All C(H,H) groups, All N(H) groups
2.a Secondary CH2 refined with riding coordinates:
 C6(H6A,H6B), C7(H7A,H7B)
2.b Aromatic/amide H refined with riding coordinates:
 N1(H1), C1(H1A), C2(H2), C4(H4), C5(H5)
;
_olex2_submission_special_instructions 'No special instructions were received'

loop_
_space_group_symop_operation_xyz
'x, y, z'
'-x+1/2, -y, z+1/2'
'-x, y+1/2, -z'
'x+1/2, -y+1/2, -z+1/2'
'-x, -y, -z'
'x-1/2, y, -z-1/2'
'x, -y-1/2, z'
'-x-1/2, y-1/2, z-1/2'

loop_
_atom_site_label
_atom_site_type_symbol
_atom_site_fract_x
_atom_site_fract_y
_atom_site_fract_z
_atom_site_U_iso_or_equiv
_atom_site_adp_type
_atom_site_occupancy
_atom_site_site_symmetry_order
_atom_site_calc_flag
_atom_site_refinement_flags_posn
_atom_site_refinement_flags_adp
_atom_site_refinement_flags_occupancy
_atom_site_disorder_assembly
_atom_site_disorder_group
I1 I 0.64295(2) 0.65493(3) 0.42946(3) 0.06569(13) Uani 1 1 d . . . . .
Sb1 Sb 0.91845(2) 0.750000 0.89673(3) 0.04915(13) Uani 1 2 d S T P . .
Cl1 Cl 0.90513(9) 0.56674(9) 0.89223(13) 0.0707(3) Uani 1 1 d . . . . .
Cl2 Cl 0.77736(12) 0.750000 1.07730(13) 0.0634(4) Uani 1 2 d S T P . .
Cl3 Cl 0.80409(9) 0.750000 0.73390(12) 0.0509(3) Uani 1 2 d S T P . .
Cl4 Cl 1.02539(10) 0.750000 0.71178(17) 0.0656(4) Uani 1 2 d S T P . .
N1 N 0.8165(3) 0.4201(3) 0.4379(5) 0.0698(11) Uani 1 1 d . . . . .
H1 H 0.785928 0.370967 0.453893 0.084 Uiso 1 1 calc R U . . .
C1 C 0.8346(4) 0.4412(4) 0.3126(6) 0.0764(14) Uani 1 1 d . . . . .
H1A H 0.814493 0.403152 0.243747 0.092 Uiso 1 1 calc R U . . .
C2 C 0.8827(3) 0.5185(4) 0.2838(5) 0.0665(12) Uani 1 1 d . . . . .
H2 H 0.895825 0.533216 0.195316 0.080 Uiso 1 1 calc R U . . .
C3 C 0.9120(3) 0.5754(3) 0.3869(5) 0.0547(10) Uani 1 1 d . . . . .
C4 C 0.8920(3) 0.5500(3) 0.5176(5) 0.0602(11) Uani 1 1 d . . . . .
H4 H 0.911480 0.586215 0.588963 0.072 Uiso 1 1 calc R U . . .
C5 C 0.8435(3) 0.4716(4) 0.5404(5) 0.0677(12) Uani 1 1 d . . . . .
H5 H 0.829507 0.454262 0.627540 0.081 Uiso 1 1 calc R U . . .
C6 C 0.9618(3) 0.6624(3) 0.3595(6) 0.0691(13) Uani 1 1 d . . . . .
H6A H 0.981388 0.661571 0.267137 0.083 Uiso 1 1 calc R U . . .
H6B H 1.012905 0.663696 0.416354 0.083 Uiso 1 1 calc R U . . .
C7 C 0.9094(4) 0.750000 0.3832(6) 0.0503(13) Uani 1 2 d S T P . .
H7A H 0.859412 0.750000 0.323942 0.060 Uiso 1 2 calc R U P . .
H7B H 0.888144 0.750000 0.474609 0.060 Uiso 1 2 calc R U P . .

loop_
_atom_site_aniso_label
_atom_site_aniso_U_11
_atom_site_aniso_U_22
_atom_site_aniso_U_33
_atom_site_aniso_U_23
_atom_site_aniso_U_13
_atom_site_aniso_U_12
I1 0.0682(2) 0.0774(2) 0.05149(17) 0.00410(13) -0.00176(12) 0.01239(15)
Sb1 0.0544(2) 0.0491(2) 0.04394(19) 0.000 -0.00815(14) 0.000
Cl1 0.0819(7) 0.0575(7) 0.0727(7) 0.0073(5) -0.0038(6) 0.0087(6)
Cl2 0.0854(10) 0.0659(10) 0.0390(6) 0.000 -0.0004(6) 0.000
Cl3 0.0533(7) 0.0585(8) 0.0410(6) 0.000 -0.0062(5) 0.000
Cl4 0.0547(8) 0.0751(11) 0.0670(9) 0.000 0.0016(6) 0.000
N1 0.066(2) 0.055(2) 0.088(3) 0.004(2) 0.006(2) -0.001(2)
C1 0.083(3) 0.070(3) 0.076(3) -0.016(3) -0.006(3) -0.008(3)
C2 0.078(3) 0.066(3) 0.054(2) -0.006(2) 0.007(2) 0.001(3)
C3 0.047(2) 0.053(3) 0.064(2) -0.006(2) 0.0063(18) 0.0062(18)
C4 0.063(2) 0.061(3) 0.057(2) -0.008(2) -0.0024(19) 0.005(2)
C5 0.072(3) 0.068(3) 0.064(3) 0.010(3) 0.009(2) 0.013(3)
C6 0.052(2) 0.059(3) 0.096(4) -0.010(3) 0.019(2) 0.001(2)
C7 0.045(3) 0.055(4) 0.051(3) 0.000 0.001(2) 0.000

loop_
_atom_type_symbol
_atom_type_description
_atom_type_scat_dispersion_real
_atom_type_scat_dispersion_imag
_atom_type_scat_source
C C 0.0181 0.0091 'International Tables Vol C Tables 4.2.6.8 and 6.1.1.4'
H H 0.0000 0.0000 'International Tables Vol C Tables 4.2.6.8 and 6.1.1.4'
Cl Cl 0.3639 0.7018 'International Tables Vol C Tables 4.2.6.8 and 6.1.1.4'
I I -0.3257 6.8362 'International Tables Vol C Tables 4.2.6.8 and 6.1.1.4'
N N 0.0311 0.0180 'International Tables Vol C Tables 4.2.6.8 and 6.1.1.4'
Sb Sb -0.0562 5.8946 'International Tables Vol C Tables 4.2.6.8 and 6.1.1.4'

loop_
_geom_angle_atom_site_label_1
_geom_angle_atom_site_label_2
_geom_angle_atom_site_label_3
_geom_angle
_geom_angle_site_symmetry_1
_geom_angle_site_symmetry_3
_geom_angle_publ_flag
Cl1 Sb1 Cl1 170.83(6) . 7_575 ?
Cl1 Sb1 Cl2 87.19(3) 7_575 . ?
Cl1 Sb1 Cl2 87.19(3) . . ?
Cl3 Sb1 Cl1 86.05(3) . 7_575 ?
Cl3 Sb1 Cl1 86.05(3) . . ?
Cl3 Sb1 Cl2 82.48(5) . . ?
Cl3 Sb1 Cl4 88.93(5) . . ?
Cl4 Sb1 Cl1 92.24(3) . . ?
Cl4 Sb1 Cl1 92.24(3) . 7_575 ?
Cl4 Sb1 Cl2 171.41(5) . . ?
C1 N1 H1 118.7 . . ?
C1 N1 C5 122.7(5) . . ?
C5 N1 H1 118.7 . . ?
N1 C1 H1A 119.9 . . ?
N1 C1 C2 120.2(5) . . ?
C2 C1 H1A 119.9 . . ?
C1 C2 H2 120.2 . . ?
C1 C2 C3 119.6(5) . . ?
C3 C2 H2 120.2 . . ?
C2 C3 C4 118.2(5) . . ?
C2 C3 C6 121.3(5) . . ?
C4 C3 C6 120.4(5) . . ?
C3 C4 H4 120.2 . . ?
C5 C4 C3 119.5(5) . . ?
C5 C4 H4 120.2 . . ?
N1 C5 C4 119.8(5) . . ?
N1 C5 H5 120.1 . . ?
C4 C5 H5 120.1 . . ?
C3 C6 H6A 109.0 . . ?
C3 C6 H6B 109.0 . . ?
C3 C6 C7 112.9(4) . . ?
H6A C6 H6B 107.8 . . ?
C7 C6 H6A 109.0 . . ?
C7 C6 H6B 109.0 . . ?
C6 C7 C6 112.2(5) 7_575 . ?
C6 C7 H7A 109.2 7_575 . ?
C6 C7 H7A 109.2 . . ?
C6 C7 H7B 109.2 7_575 . ?
C6 C7 H7B 109.2 . . ?
H7A C7 H7B 107.9 . . ?

loop_
_geom_bond_atom_site_label_1
_geom_bond_atom_site_label_2
_geom_bond_distance
_geom_bond_site_symmetry_2
_geom_bond_publ_flag
I1 I1 2.7155(8) 7_575 ?
Sb1 Cl1 2.6256(13) 7_575 ?
Sb1 Cl1 2.6256(13) . ?
Sb1 Cl2 2.8217(17) . ?
Sb1 Cl3 2.3955(13) . ?
Sb1 Cl4 2.4734(16) . ?
N1 H1 0.8600 . ?
N1 C1 1.316(7) . ?
N1 C5 1.328(7) . ?
C1 H1A 0.9300 . ?
C1 C2 1.360(8) . ?
C2 H2 0.9300 . ?
C2 C3 1.388(7) . ?
C3 C4 1.389(6) . ?
C3 C6 1.485(7) . ?
C4 H4 0.9300 . ?
C4 C5 1.365(7) . ?
C5 H5 0.9300 . ?
C6 H6A 0.9700 . ?
C6 H6B 0.9700 . ?
C6 C7 1.507(6) . ?
C7 H7A 0.9700 . ?
C7 H7B 0.9700 . ?

loop_
_geom_hbond_atom_site_label_D
_geom_hbond_atom_site_label_H
_geom_hbond_atom_site_label_A
_geom_hbond_distance_DH
_geom_hbond_distance_HA
_geom_hbond_distance_DA
_geom_hbond_angle_DHA
_geom_hbond_site_symmetry_A
_geom_hbond_publ_flag
N1 H1 Cl2 0.86 2.33 3.151(5) 158.5 2_664 yes
C1 H1A Cl3 0.93 2.85 3.554(6) 133.4 2_664 yes

loop_
_geom_torsion_atom_site_label_1
_geom_torsion_atom_site_label_2
_geom_torsion_atom_site_label_3
_geom_torsion_atom_site_label_4
_geom_torsion
_geom_torsion_site_symmetry_1
_geom_torsion_site_symmetry_2
_geom_torsion_site_symmetry_3
_geom_torsion_site_symmetry_4
_geom_torsion_publ_flag
N1 C1 C2 C3 -0.5(8) . . . . ?
C1 N1 C5 C4 0.2(8) . . . . ?
C1 C2 C3 C4 1.0(7) . . . . ?
C1 C2 C3 C6 -177.7(5) . . . . ?
C2 C3 C4 C5 -1.0(7) . . . . ?
C2 C3 C6 C7 106.7(6) . . . . ?
C3 C4 C5 N1 0.4(7) . . . . ?
C3 C6 C7 C6 178.0(3) . . . 7_575 ?
C4 C3 C6 C7 -71.9(6) . . . . ?
C5 N1 C1 C2 -0.1(8) . . . . ?
C6 C3 C4 C5 177.7(4) . . . . ?
